data_2019968
loop_
_publ_author_name
'Schwarzer, Anke'
'Fels, Sabine'
'B\"ohme, Uwe'

_publ_section_title
;
 Two reversible enantiotropic phase transitions in a pentacoordinate
 silicon complex with an <i>O</i>,<i>N</i>,<i>O</i>'-tridentate valinate
 ligand
;
_journal_coeditor_code EG3182
_journal_issue 6
_journal_name_full 'Acta Crystallographica Section C'
_journal_page_first 511
_journal_page_last 516
_journal_paper_doi 10.1107/S2053229615009778
_journal_volume 71
_journal_year 2015
_chemical_formula_iupac 'C12 H21 N O3 Si'
_chemical_formula_moiety 'C12 H21 N O3 Si'
_chemical_formula_sum 'C12 H21 N O3 Si'
_chemical_formula_weight 255.39
_chemical_name_systematic
Dimethyl[<i>N</i>-(4-oxidopent-3-en-2-ylidene)valinato-\k^3^<i>O</i>,<i>N</i>,<i>O</i>']silicon(II)
_space_group_crystal_system monoclinic
_space_group_IT_number 4
_space_group_name_Hall 'P 2yb'
_space_group_name_H-M_alt 'P 1 21 1'
_symmetry_space_group_name_Hall 'P 2yb'
_symmetry_space_group_name_H-M 'P 1 21 1'
_atom_sites_solution_hydrogens geom
_audit_creation_method SHELXL-2012
_cell_angle_alpha 90
_cell_angle_beta 90.010(2)
_cell_angle_gamma 90
_cell_formula_units_Z 8
_cell_length_a 15.3969(3)
_cell_length_b 8.17630(10)
_cell_length_c 22.1067(5)
_cell_measurement_reflns_used 79178
_cell_measurement_temperature 153(2)
_cell_measurement_theta_max 28.12
_cell_measurement_theta_min 1.61
_cell_volume 2783.01(9)
_computing_cell_refinement
;
X-AREA (Stoe & Cie, 2009)
;
_computing_data_collection
;
X-AREA (Stoe & Cie, 2009)
;
_computing_data_reduction
;
X-RED (Stoe & Cie, 2009)
;
_computing_molecular_graphics
;
ORTEP-3 for Windows (Farrugia, 2012)
;
_computing_publication_material
;
<i>WinGX</i> (Farrugia, 2012), <i>publCIF</i> (Westrip, 2010)
and
<i>SHELXLE</i> (H\"ubschle <i>et al.</i>,  2011)
;
_computing_structure_refinement
;
SHELXL2014 (Sheldrick, 2015)
;
_computing_structure_solution
;
SHELXS97 (Sheldrick, 2008)
;
_diffrn_ambient_temperature 153(2)
_diffrn_detector_area_resol_mean 6.67
_diffrn_measured_fraction_theta_full 0.993
_diffrn_measured_fraction_theta_max 0.991
_diffrn_measurement_device '2-circle goniometer'
_diffrn_measurement_device_type 'Stoe IPDS 2'
_diffrn_measurement_method 'rotation method'
_diffrn_radiation_monochromator 'plane graphite'
_diffrn_radiation_type 'Mo K\a'
_diffrn_radiation_wavelength 0.71073
_diffrn_reflns_av_R_equivalents 0.0774
_diffrn_reflns_limit_h_max 19
_diffrn_reflns_limit_h_min -19
_diffrn_reflns_limit_k_max 10
_diffrn_reflns_limit_k_min -10
_diffrn_reflns_limit_l_max 28
_diffrn_reflns_limit_l_min -28
_diffrn_reflns_number 79178
_diffrn_reflns_theta_full 25.242
_diffrn_reflns_theta_max 27.484
_diffrn_reflns_theta_min 1.612
_exptl_absorpt_coefficient_mu 0.166
_exptl_absorpt_correction_T_max 0.9938
_exptl_absorpt_correction_T_min 0.7940
_exptl_absorpt_correction_type integration
_exptl_absorpt_process_details
;
(X-RED; Stoe & Cie, 2009)
;
_exptl_crystal_colour Colourless
_exptl_crystal_density_diffrn 1.219
_exptl_crystal_description Prism
_exptl_crystal_F_000 1104
_exptl_crystal_size_max 0.400
_exptl_crystal_size_mid 0.210
_exptl_crystal_size_min 0.180
_refine_diff_density_max 0.230
_refine_diff_density_min -0.219
_refine_ls_abs_structure_details
;
Flack <i>x</i> determined using 5183 quotients [(I+)-(I-)]/[(I+)+(I-)]
(Parsons & Flack, 2004)
;
_refine_ls_abs_structure_Flack -0.01(4)
_refine_ls_extinction_coef 0.037(2)
_refine_ls_extinction_expression Fc^*^=kFc[1+0.001xFc^2^\l^3^/sin(2\q)]^-1/4^
_refine_ls_extinction_method SHELXL
_refine_ls_goodness_of_fit_ref 1.100
_refine_ls_hydrogen_treatment constr
_refine_ls_matrix_type full
_refine_ls_number_parameters 715
_refine_ls_number_reflns 12488
_refine_ls_number_restraints 161
_refine_ls_restrained_S_all 1.101
_refine_ls_R_factor_all 0.0432
_refine_ls_R_factor_gt 0.0394
_refine_ls_shift/su_max 0.000
_refine_ls_shift/su_mean 0.000
_refine_ls_structure_factor_coef Fsqd
_refine_ls_weighting_details
;
 w=1/[\s^2^(Fo^2^)+(0.0527P)^2^+0.7358P]
 where P=(Fo^2^+2Fc^2^)/3
;
_refine_ls_weighting_scheme calc
_refine_ls_wR_factor_gt 0.1017
_refine_ls_wR_factor_ref 0.1066
_reflns_number_gt 11928
_reflns_number_total 12488
_reflns_threshold_expression I>2\s(I)
_cod_data_source_file eg3182sup1.cif
_cod_data_source_block II-IT
_cod_database_code 2019968
_shelx_space_group_comment
;
The symmetry employed for this shelxl refinement is uniquely defined
by the following loop, which should always be used as a source of
symmetry information in preference to the above space-group names.
They are only intended as comments.
;
_shelx_estimated_absorpt_t_min 0.936
_shelx_estimated_absorpt_t_max 0.971
_shelxl_version_number .000002012

loop_
_space_group_symop_operation_xyz
'x, y, z'
'-x, y+1/2, -z'

loop_
_atom_site_type_symbol
_atom_site_label
_atom_site_fract_x
_atom_site_fract_y
_atom_site_fract_z
_atom_site_U_iso_or_equiv
_atom_site_adp_type
_atom_site_calc_flag
_atom_site_occupancy
_atom_site_disorder_assembly
_atom_site_disorder_group
Si Si1A 0.29310(13) 0.53543(18) 0.15930(8) 0.0282(4) Uani d 1 . .
O O1A 0.3498(3) 0.7304(5) 0.1604(2) 0.0303(9) Uani d 1 . .
O O2A 0.2280(3) 0.3492(6) 0.1539(3) 0.0498(15) Uani d 1 . .
O O3A 0.1068(10) 0.2479(16) 0.1026(9) 0.094(5) Uani d 0.5 A 1
O O3B 0.0968(7) 0.2432(13) 0.1390(5) 0.049(2) Uani d 0.5 A 2
N N1A 0.1978(4) 0.6338(7) 0.1244(2) 0.0287(11) Uani d 1 . .
C C1A 0.3743(5) 1.0007(9) 0.1950(3) 0.0403(15) Uani d 1 . .
H H1A 0.4067 0.9581 0.2297 0.060 Uiso calc 1 . .
H H1B 0.3399 1.0955 0.2076 0.060 Uiso calc 1 . .
H H1C 0.4152 1.0337 0.1632 0.060 Uiso calc 1 . .
C C2A 0.3161(5) 0.8726(8) 0.1714(3) 0.0314(13) Uani d 1 . .
C C3A 0.2279(5) 0.9036(8) 0.1621(3) 0.0326(13) Uani d 1 . .
H H3A 0.2037 1.0049 0.1746 0.039 Uiso calc 1 . .
C C4A 0.1749(4) 0.7859(7) 0.1342(3) 0.0283(12) Uani d 1 . .
C C5A 0.0833(4) 0.8453(8) 0.1169(3) 0.0381(14) Uani d 1 . .
H H5A 0.0707 0.8140 0.0750 0.057 Uiso calc 1 . .
H H5B 0.0805 0.9646 0.1207 0.057 Uiso calc 1 . .
H H5C 0.0404 0.7952 0.1439 0.057 Uiso calc 1 . .
C C6A 0.1381(4) 0.5159(8) 0.0949(3) 0.0384(14) Uani d 1 . .
H H6A 0.0783 0.5509 0.1069 0.046 Uiso calc 0.5 B 1
H H6B 0.0761 0.5517 0.0979 0.046 Uiso calc 0.5 B 2
C C7A 0.1531(4) 0.3570(8) 0.1263(4) 0.061(3) Uani d 1 . .
C C8A 0.1451(8) 0.552(2) 0.0224(6) 0.053(3) Uani d 0.5 C 1
H H8A 0.1356 0.6725 0.0170 0.064 Uiso calc 0.5 C 1
C C9A 0.0714(10) 0.468(2) -0.0096(8) 0.075(5) Uani d 0.5 C 1
H H9A 0.0734 0.4941 -0.0528 0.113 Uiso calc 0.5 C 1
H H9B 0.0161 0.5047 0.0075 0.113 Uiso calc 0.5 C 1
H H9C 0.0769 0.3492 -0.0042 0.113 Uiso calc 0.5 C 1
C C10A 0.2306(8) 0.515(2) -0.0048(6) 0.067(4) Uani d 0.5 C 1
H H10A 0.2357 0.3966 -0.0110 0.100 Uiso calc 0.5 C 1
H H10B 0.2768 0.5520 0.0223 0.100 Uiso calc 0.5 C 1
H H10C 0.2358 0.5711 -0.0438 0.100 Uiso calc 0.5 C 1
C C8B 0.1611(8) 0.4564(15) 0.0304(5) 0.042(2) Uani d 0.5 C 2
H H8B 0.2225 0.4167 0.0303 0.050 Uiso calc 0.5 C 2
C C9B 0.1035(11) 0.324(2) 0.0055(7) 0.068(4) Uani d 0.5 C 2
H H9D 0.0436 0.3634 0.0031 0.102 Uiso calc 0.5 C 2
H H9E 0.1059 0.2279 0.0321 0.102 Uiso calc 0.5 C 2
H H9F 0.1236 0.2928 -0.0350 0.102 Uiso calc 0.5 C 2
C C10B 0.1557(12) 0.6054(19) -0.0065(8) 0.064(4) Uani d 0.5 C 2
H H10D 0.1830 0.5858 -0.0459 0.097 Uiso calc 0.5 C 2
H H10E 0.1858 0.6949 0.0142 0.097 Uiso calc 0.5 C 2
H H10F 0.0946 0.6350 -0.0125 0.097 Uiso calc 0.5 C 2
C C11A 0.3842(5) 0.4444(9) 0.1138(3) 0.0401(15) Uani d 1 . .
H H11A 0.4209 0.5323 0.0978 0.060 Uiso calc 1 . .
H H11B 0.3600 0.3809 0.0802 0.060 Uiso calc 1 . .
H H11C 0.4190 0.3727 0.1397 0.060 Uiso calc 1 . .
C C12A 0.2946(5) 0.5204(10) 0.2436(3) 0.0380(15) Uani d 1 . .
H H12A 0.2355 0.5350 0.2593 0.057 Uiso calc 1 . .
H H12B 0.3325 0.6056 0.2602 0.057 Uiso calc 1 . .
H H12C 0.3165 0.4126 0.2556 0.057 Uiso calc 1 . .
Si Si1B 0.54069(12) 0.60317(15) 0.33490(7) 0.0225(3) Uani d 1 . .
O O1B 0.5956(3) 0.4047(5) 0.3410(2) 0.0272(9) Uani d 1 . .
O O2B 0.4755(2) 0.7904(4) 0.33406(17) 0.0251(7) Uani d 1 . .
O O3C 0.3450(2) 0.8940(4) 0.35678(17) 0.0258(7) Uani d 1 . .
N N1B 0.4456(3) 0.5158(5) 0.3744(2) 0.0204(9) Uani d 1 . .
C C1B 0.6160(4) 0.1333(9) 0.3069(4) 0.0442(17) Uani d 1 . .
H H1D 0.6326 0.1569 0.2650 0.066 Uiso calc 1 . .
H H1E 0.5860 0.0277 0.3086 0.066 Uiso calc 1 . .
H H1F 0.6681 0.1292 0.3322 0.066 Uiso calc 1 . .
C C2B 0.5570(4) 0.2642(7) 0.3293(3) 0.0256(11) Uani d 1 . .
C C3 0.4711(4) 0.2429(6) 0.3409(3) 0.0266(11) Uani d 1 . .
H H3B 0.4460 0.1408 0.3302 0.032 Uiso calc 1 . .
C C4B 0.4167(4) 0.3602(6) 0.3675(2) 0.0219(10) Uani d 1 . .
C C5B 0.3298(3) 0.3080(6) 0.3880(3) 0.0272(10) Uani d 1 . .
H H5D 0.3259 0.3192 0.4320 0.041 Uiso calc 1 . .
H H5E 0.3204 0.1935 0.3767 0.041 Uiso calc 1 . .
H H5F 0.2855 0.3766 0.3688 0.041 Uiso calc 1 . .
C C6B 0.3893(3) 0.6418(5) 0.4021(2) 0.0195(8) Uani d 1 . .
H H6C 0.3276 0.6041 0.4015 0.023 Uiso calc 1 . .
C C7B 0.3994(3) 0.7901(5) 0.36137(18) 0.0199(8) Uani d 1 . .
C C8C 0.4174(3) 0.6775(5) 0.46794(19) 0.0218(8) Uani d 1 . .
H H8C 0.4794 0.7138 0.4670 0.026 Uiso calc 1 . .
C C9C 0.4118(4) 0.5271(6) 0.5099(2) 0.0340(11) Uani d 1 . .
H H9G 0.4323 0.5568 0.5504 0.051 Uiso calc 1 . .
H H9H 0.4480 0.4390 0.4936 0.051 Uiso calc 1 . .
H H9I 0.3513 0.4900 0.5123 0.051 Uiso calc 1 . .
C C10C 0.3641(4) 0.8164(7) 0.4937(2) 0.0407(12) Uani d 1 . .
H H10G 0.3715 0.9139 0.4684 0.061 Uiso calc 1 . .
H H10H 0.3837 0.8404 0.5349 0.061 Uiso calc 1 . .
H H10I 0.3027 0.7851 0.4944 0.061 Uiso calc 1 . .
C C11B 0.6299(4) 0.6972(7) 0.3788(3) 0.0343(13) Uani d 1 . .
H H11D 0.6309 0.6505 0.4196 0.052 Uiso calc 1 . .
H H11E 0.6206 0.8156 0.3813 0.052 Uiso calc 1 . .
H H11F 0.6854 0.6754 0.3586 0.052 Uiso calc 1 . .
C C12B 0.5433(5) 0.5986(10) 0.2502(3) 0.0373(14) Uani d 1 . .
H H12D 0.6028 0.6178 0.2362 0.056 Uiso calc 1 . .
H H12E 0.5051 0.6841 0.2342 0.056 Uiso calc 1 . .
H H12F 0.5234 0.4915 0.2359 0.056 Uiso calc 1 . .
Si Si1C 0.79262(13) 0.54265(18) 0.16386(9) 0.0288(4) Uani d 1 . .
O O1C 0.8493(3) 0.7373(5) 0.1637(2) 0.0306(9) Uani d 1 . .
O O2C 0.7270(3) 0.3590(6) 0.1594(3) 0.0539(16) Uani d 1 . .
O O3D 0.6115(10) 0.2573(16) 0.1028(8) 0.091(5) Uani d 0.5 D 3
O O3E 0.5997(6) 0.2459(11) 0.1412(6) 0.049(2) Uani d 0.5 D 4
N N1C 0.6989(4) 0.6385(6) 0.1256(2) 0.0266(10) Uani d 1 . .
C C1C 0.8726(5) 1.0073(10) 0.1970(4) 0.0516(19) Uani d 1 . .
H H25G 0.9032 0.9662 0.2328 0.077 Uiso calc 1 . .
H H25H 0.8381 1.1035 0.2081 0.077 Uiso calc 1 . .
H H25I 0.9150 1.0376 0.1659 0.077 Uiso calc 1 . .
C C2C 0.8147(5) 0.8788(8) 0.1733(3) 0.0353(14) Uani d 1 . .
C C3C 0.7269(5) 0.9093(7) 0.1623(3) 0.0318(12) Uani d 1 . .
H H3C 0.7020 1.0106 0.1741 0.038 Uiso calc 1 . .
C C4C 0.6754(4) 0.7906(8) 0.1336(3) 0.0292(12) Uani d 1 . .
C C5C 0.5854(4) 0.8503(8) 0.1131(3) 0.0407(14) Uani d 1 . .
H H5G 0.5744 0.8132 0.0716 0.061 Uiso calc 1 . .
H H5H 0.5836 0.9701 0.1144 0.061 Uiso calc 1 . .
H H5I 0.5408 0.8058 0.1400 0.061 Uiso calc 1 . .
C C6C 0.6408(4) 0.5200(8) 0.0954(3) 0.0402(15) Uani d 1 . .
H H6D 0.5807 0.5552 0.1066 0.048 Uiso calc 0.5 E 3
H H6E 0.5786 0.5556 0.0952 0.048 Uiso calc 0.5 E 4
C C7C 0.6549(5) 0.3623(8) 0.1287(4) 0.064(3) Uani d 1 . .
C C8D 0.6492(8) 0.559(2) 0.0219(6) 0.050(3) Uani d 0.5 F 3
H H8D 0.6405 0.6789 0.0159 0.060 Uiso calc 0.5 F 3
C C9D 0.7344(10) 0.517(3) -0.0007(8) 0.080(5) Uani d 0.5 F 3
H H9J 0.7419 0.3981 0.0003 0.120 Uiso calc 0.5 F 3
H H9K 0.7788 0.5688 0.0246 0.120 Uiso calc 0.5 F 3
H H9L 0.7403 0.5560 -0.0425 0.120 Uiso calc 0.5 F 3
C C10D 0.5756(10) 0.471(3) -0.0095(8) 0.081(5) Uani d 0.5 F 3
H H10J 0.5732 0.5046 -0.0520 0.122 Uiso calc 0.5 F 3
H H10K 0.5206 0.4978 0.0104 0.122 Uiso calc 0.5 F 3
H H10L 0.5854 0.3524 -0.0073 0.122 Uiso calc 0.5 F 3
C C8E 0.6713(8) 0.4511(16) 0.0330(5) 0.046(3) Uani d 0.5 F 4
H H8E 0.7326 0.4121 0.0370 0.055 Uiso calc 0.5 F 4
C C9E 0.6700(12) 0.593(2) -0.0066(7) 0.064(4) Uani d 0.5 F 4
H H9M 0.6915 0.5623 -0.0467 0.096 Uiso calc 0.5 F 4
H H9N 0.7073 0.6790 0.0103 0.096 Uiso calc 0.5 F 4
H H9O 0.6104 0.6343 -0.0101 0.096 Uiso calc 0.5 F 4
C C10E 0.6168(12) 0.313(2) 0.0090(7) 0.074(5) Uani d 0.5 F 4
H H10M 0.5617 0.3092 0.0312 0.111 Uiso calc 0.5 F 4
H H10N 0.6479 0.2098 0.0142 0.111 Uiso calc 0.5 F 4
H H10O 0.6051 0.3313 -0.0341 0.111 Uiso calc 0.5 F 4
C C11C 0.8846(5) 0.4485(9) 0.1203(4) 0.0439(16) Uani d 1 . .
H H11G 0.9210 0.3841 0.1477 0.066 Uiso calc 1 . .
H H11H 0.9196 0.5351 0.1017 0.066 Uiso calc 1 . .
H H11I 0.8611 0.3772 0.0886 0.066 Uiso calc 1 . .
C C12C 0.7917(6) 0.5348(12) 0.2480(3) 0.0489(19) Uani d 1 . .
H H12G 0.7334 0.5613 0.2628 0.073 Uiso calc 1 . .
H H12H 0.8334 0.6143 0.2641 0.073 Uiso calc 1 . .
H H12I 0.8078 0.4247 0.2615 0.073 Uiso calc 1 . .
Si Si1D 0.04508(13) 0.57856(15) 0.34271(8) 0.0272(4) Uani d 1 . .
O O1D 0.1026(3) 0.3822(5) 0.3371(2) 0.0314(10) Uani d 1 . .
O O2D -0.0203(3) 0.7629(5) 0.3565(2) 0.0334(9) Uani d 1 . .
O O3F -0.1373(2) 0.8690(5) 0.3985(2) 0.0403(9) Uani d 1 . .
N N1D -0.0486(3) 0.4709(5) 0.3767(2) 0.0212(9) Uani d 1 . .
C C1D 0.1312(5) 0.1152(10) 0.2991(4) 0.0503(18) Uani d 1 . .
H H1J 0.1408 0.1341 0.2558 0.075 Uiso calc 1 . .
H H1K 0.1072 0.0053 0.3051 0.075 Uiso calc 1 . .
H H1L 0.1864 0.1248 0.3208 0.075 Uiso calc 1 . .
C C2D 0.0679(5) 0.2408(7) 0.3231(3) 0.0303(13) Uani d 1 . .
C C3D -0.0158(4) 0.2064(7) 0.3343(3) 0.0292(11) Uani d 1 . .
H H3D -0.0375 0.1030 0.3218 0.035 Uiso calc 1 . .
C C4D -0.0735(4) 0.3155(6) 0.3636(2) 0.0241(11) Uani d 1 . .
C C5D -0.1598(4) 0.2553(6) 0.3815(3) 0.0292(11) Uani d 1 . .
H H5J -0.1641 0.2537 0.4257 0.044 Uiso calc 1 . .
H H5K -0.1682 0.1444 0.3657 0.044 Uiso calc 1 . .
H H5L -0.2046 0.3277 0.3649 0.044 Uiso calc 1 . .
C C6D -0.1103(3) 0.5789(5) 0.4086(2) 0.0220(9) Uani d 1 . .
H H6F -0.1707 0.5504 0.3958 0.026 Uiso calc 1 . .
C C7D -0.0900(3) 0.7538(6) 0.3882(2) 0.0303(10) Uani d 1 . .
C C8F -0.1036(3) 0.5639(6) 0.47760(18) 0.0223(8) Uani d 1 . .
H H8F -0.1111 0.4455 0.4876 0.027 Uiso calc 1 . .
C C9F -0.1764(3) 0.6563(7) 0.5101(3) 0.0396(12) Uani d 1 . .
H H9P -0.1698 0.6432 0.5539 0.059 Uiso calc 1 . .
H H9Q -0.2327 0.6123 0.4974 0.059 Uiso calc 1 . .
H H9R -0.1733 0.7727 0.4997 0.059 Uiso calc 1 . .
C C10F -0.0142(3) 0.6153(8) 0.5020(2) 0.0350(11) Uani d 1 . .
H H10P -0.0043 0.7312 0.4931 0.053 Uiso calc 1 . .
H H10Q 0.0311 0.5494 0.4826 0.053 Uiso calc 1 . .
H H10R -0.0123 0.5980 0.5458 0.053 Uiso calc 1 . .
C C11D 0.1396(4) 0.6602(7) 0.3858(4) 0.0399(15) Uani d 1 . .
H H11J 0.1251 0.7682 0.4022 0.060 Uiso calc 1 . .
H H11K 0.1898 0.6697 0.3589 0.060 Uiso calc 1 . .
H H11L 0.1536 0.5857 0.4192 0.060 Uiso calc 1 . .
C C12D 0.0422(5) 0.6059(11) 0.2594(3) 0.0446(16) Uani d 1 . .
H H12J 0.0211 0.5053 0.2403 0.067 Uiso calc 1 . .
H H12K 0.1008 0.6304 0.2446 0.067 Uiso calc 1 . .
H H12L 0.0032 0.6966 0.2492 0.067 Uiso calc 1 . .

loop_
_atom_site_aniso_label
_atom_site_aniso_U_11
_atom_site_aniso_U_22
_atom_site_aniso_U_33
_atom_site_aniso_U_12
_atom_site_aniso_U_13
_atom_site_aniso_U_23
Si1A 0.0260(7) 0.0283(7) 0.0304(9) 0.0046(5) -0.0033(6) -0.0021(6)
O1A 0.029(2) 0.0287(19) 0.033(2) 0.0056(16) 0.0025(17) 0.0007(16)
O2A 0.036(2) 0.031(2) 0.082(4) 0.0057(17) -0.018(2) -0.008(2)
O3A 0.081(9) 0.043(6) 0.159(13) 0.001(6) -0.051(11) -0.025(9)
O3B 0.044(5) 0.034(4) 0.069(6) -0.001(4) -0.014(5) -0.014(5)
N1A 0.030(2) 0.033(2) 0.0226(19) 0.0015(18) -0.0046(17) 0.0010(17)
C1A 0.046(3) 0.033(3) 0.042(3) 0.000(2) 0.002(3) -0.004(2)
C2A 0.036(3) 0.031(3) 0.027(2) 0.005(2) 0.002(2) 0.002(2)
C3A 0.048(3) 0.025(2) 0.025(2) 0.003(2) 0.004(2) -0.0017(19)
C4A 0.027(2) 0.034(3) 0.024(2) 0.0088(19) 0.0023(18) 0.003(2)
C5A 0.038(3) 0.039(3) 0.037(3) 0.013(2) 0.000(2) 0.004(2)
C6A 0.026(2) 0.052(3) 0.037(3) 0.001(2) -0.004(2) -0.012(3)
C7A 0.036(3) 0.035(3) 0.111(7) 0.006(2) -0.015(3) -0.028(4)
C8A 0.047(6) 0.055(8) 0.057(7) -0.011(6) -0.007(6) -0.019(7)
C9A 0.066(8) 0.094(12) 0.066(9) -0.001(8) -0.014(7) -0.027(8)
C10A 0.064(8) 0.096(11) 0.040(6) -0.006(8) 0.007(6) -0.003(7)
C8B 0.045(5) 0.040(6) 0.040(5) 0.003(5) 0.006(4) -0.007(5)
C9B 0.086(10) 0.070(9) 0.048(7) -0.017(8) -0.007(7) -0.005(6)
C10B 0.084(10) 0.057(9) 0.052(8) -0.002(8) 0.001(8) -0.017(7)
C11A 0.032(3) 0.047(3) 0.041(3) 0.015(2) 0.003(2) -0.012(2)
C12A 0.037(3) 0.049(4) 0.028(3) -0.004(3) -0.001(2) 0.016(3)
Si1B 0.0231(7) 0.0197(6) 0.0246(6) -0.0036(5) 0.0011(6) 0.0051(5)
O1B 0.025(2) 0.0229(18) 0.033(2) -0.0004(15) 0.0057(16) -0.0009(14)
O2B 0.0257(16) 0.0175(15) 0.0323(15) -0.0004(12) 0.0032(12) 0.0118(12)
O3C 0.0260(15) 0.0180(14) 0.0334(17) 0.0043(12) -0.0020(13) 0.0105(13)
N1B 0.0207(19) 0.0147(17) 0.0257(19) -0.0018(15) -0.0012(15) -0.0012(14)
C1B 0.037(3) 0.031(3) 0.065(4) 0.002(3) 0.022(3) -0.001(3)
C2B 0.030(3) 0.020(2) 0.027(2) 0.0019(19) 0.0027(19) -0.0017(19)
C3 0.028(2) 0.020(2) 0.032(2) -0.0051(18) 0.0050(19) -0.0042(18)
C4B 0.025(2) 0.017(2) 0.023(2) 0.0015(18) -0.0015(17) 0.0040(16)
C5B 0.029(2) 0.0155(19) 0.037(2) -0.0044(17) 0.004(2) -0.0020(18)
C6B 0.0203(19) 0.0118(17) 0.0262(19) 0.0029(14) -0.0004(15) -0.0006(14)
C7B 0.027(2) 0.0173(18) 0.0157(15) -0.0003(16) -0.0021(14) 0.0048(14)
C8C 0.029(2) 0.0168(18) 0.0198(18) -0.0004(16) -0.0017(16) -0.0030(15)
C9C 0.052(3) 0.031(2) 0.018(2) 0.004(2) -0.006(2) 0.0062(18)
C10C 0.057(3) 0.035(3) 0.030(2) 0.013(2) 0.007(2) -0.014(2)
C11B 0.033(3) 0.024(2) 0.047(3) -0.002(2) -0.004(2) 0.001(2)
C12B 0.031(3) 0.050(3) 0.031(3) -0.001(3) 0.003(2) 0.001(2)
Si1C 0.0252(7) 0.0287(7) 0.0325(9) 0.0028(6) -0.0010(6) -0.0010(7)
O1C 0.026(2) 0.0309(19) 0.035(2) 0.0010(16) -0.0002(18) 0.0008(16)
O2C 0.038(2) 0.032(2) 0.091(4) 0.0064(18) -0.014(2) -0.008(2)
O3D 0.080(8) 0.050(6) 0.143(12) -0.006(6) -0.017(9) -0.017(9)
O3E 0.038(4) 0.026(4) 0.082(6) -0.005(3) -0.009(5) -0.011(5)
N1C 0.027(2) 0.034(2) 0.0189(18) -0.0060(18) -0.0003(15) 0.0015(16)
C1C 0.045(4) 0.039(3) 0.071(5) 0.003(3) -0.006(3) -0.022(3)
C2C 0.030(3) 0.034(3) 0.042(3) 0.000(2) -0.001(2) -0.001(2)
C3C 0.036(3) 0.024(2) 0.035(3) -0.002(2) 0.005(2) 0.000(2)
C4C 0.023(2) 0.037(3) 0.027(2) 0.003(2) 0.0024(19) 0.009(2)
C5C 0.032(3) 0.045(3) 0.046(3) 0.008(2) -0.004(2) 0.009(3)
C6C 0.031(3) 0.053(3) 0.037(3) -0.006(2) 0.001(2) -0.014(3)
C7C 0.039(3) 0.033(3) 0.121(8) 0.006(3) -0.008(4) -0.024(4)
C8D 0.046(6) 0.058(7) 0.048(6) -0.023(6) -0.008(5) -0.014(6)
C9D 0.077(9) 0.111(13) 0.051(7) -0.007(10) -0.006(7) -0.020(8)
C10D 0.068(8) 0.119(14) 0.057(8) -0.032(9) -0.010(7) -0.032(9)
C8E 0.043(6) 0.052(6) 0.042(5) -0.007(5) -0.007(4) -0.007(5)
C9E 0.084(10) 0.068(9) 0.040(6) 0.014(8) -0.001(7) 0.000(7)
C10E 0.096(11) 0.067(9) 0.058(8) -0.033(8) 0.015(8) -0.017(7)
C11C 0.035(3) 0.048(3) 0.049(3) 0.013(3) -0.003(3) -0.012(3)
C12C 0.039(4) 0.073(5) 0.034(3) -0.004(3) -0.003(3) 0.027(3)
Si1D 0.0257(7) 0.0241(7) 0.0317(7) -0.0018(6) 0.0021(6) 0.0056(5)
O1D 0.029(2) 0.0267(19) 0.038(2) 0.0038(17) 0.0046(18) -0.0031(17)
O2D 0.0292(18) 0.0201(16) 0.051(2) 0.0010(14) 0.0075(15) 0.0120(15)
O3F 0.0348(18) 0.0183(15) 0.068(3) 0.0098(13) 0.0104(18) 0.0120(18)
N1D 0.024(2) 0.0138(17) 0.0260(19) -0.0036(15) -0.0034(16) 0.0002(14)
C1D 0.048(4) 0.045(3) 0.058(4) 0.020(3) 0.014(3) -0.017(3)
C2D 0.044(3) 0.025(2) 0.022(2) 0.005(2) 0.001(2) -0.0051(18)
C3D 0.034(3) 0.025(2) 0.028(2) -0.003(2) -0.001(2) -0.0046(19)
C4D 0.038(3) 0.0134(19) 0.0213(19) -0.0044(17) -0.0086(19) 0.0003(15)
C5D 0.029(2) 0.019(2) 0.039(3) -0.0006(17) -0.005(2) 0.0022(18)
C6D 0.019(2) 0.0125(16) 0.034(2) 0.0003(14) 0.0013(16) 0.0036(15)
C7D 0.027(2) 0.022(2) 0.042(2) 0.0033(17) -0.0011(18) 0.0095(18)
C8F 0.0237(19) 0.025(2) 0.0180(17) -0.0004(17) -0.0007(15) -0.0029(16)
C9F 0.036(2) 0.047(3) 0.036(3) 0.011(2) 0.011(2) -0.010(2)
C10F 0.026(2) 0.051(3) 0.028(2) -0.003(2) -0.0077(17) -0.015(2)
C11D 0.032(3) 0.025(2) 0.062(4) 0.001(2) 0.006(3) -0.007(2)
C12D 0.034(3) 0.058(4) 0.042(3) -0.007(3) 0.006(3) 0.013(3)

loop_
_atom_type_symbol
_atom_type_description
_atom_type_scat_dispersion_real
_atom_type_scat_dispersion_imag
_atom_type_scat_source
C C 0.0033 0.0016 'International Tables Vol C Tables 4.2.6.8 and 6.1.1.4'
H H 0.0000 0.0000 'International Tables Vol C Tables 4.2.6.8 and 6.1.1.4'
N N 0.0061 0.0033 'International Tables Vol C Tables 4.2.6.8 and 6.1.1.4'
O O 0.0106 0.0060 'International Tables Vol C Tables 4.2.6.8 and 6.1.1.4'
Si Si 0.0817 0.0704 'International Tables Vol C Tables 4.2.6.8 and 6.1.1.4'

loop_
_geom_angle_atom_site_label_1
_geom_angle_atom_site_label_2
_geom_angle_atom_site_label_3
_geom_angle
O1A Si1A O2A 174.5(2)
O1A Si1A N1A 90.3(2)
O2A Si1A N1A 84.3(2)
O1A Si1A C12A 92.2(3)
O2A Si1A C12A 91.0(3)
N1A Si1A C12A 117.1(3)
O1A Si1A C11A 89.8(3)
O2A Si1A C11A 92.5(3)
N1A Si1A C11A 122.9(3)
C12A Si1A C11A 119.9(4)
C2A O1A Si1A 126.6(5)
C7A O2A Si1A 118.3(5)
C4A N1A C6A 121.4(6)
C4A N1A Si1A 124.1(5)
C6A N1A Si1A 113.2(4)
C2A C1A H1A 109.5
C2A C1A H1B 109.5
H1A C1A H1B 109.5
C2A C1A H1C 109.5
H1A C1A H1C 109.5
H1B C1A H1C 109.5
O1A C2A C3A 121.7(6)
O1A C2A C1A 117.3(6)
C3A C2A C1A 121.0(6)
C2A C3A C4A 120.4(6)
C2A C3A H3A 119.8
C4A C3A H3A 119.8
N1A C4A C3A 124.4(6)
N1A C4A C5A 120.4(6)
C3A C4A C5A 115.2(5)
C4A C5A H5A 109.5
C4A C5A H5B 109.5
H5A C5A H5B 109.5
C4A C5A H5C 109.5
H5A C5A H5C 109.5
H5B C5A H5C 109.5
N1A C6A C7A 105.4(5)
N1A C6A C8B 117.9(6)
C7A C6A C8B 96.9(7)
N1A C6A C8A 105.8(6)
C7A C6A C8A 127.3(8)
N1A C6A H6A 105.6
C7A C6A H6A 105.6
C8A C6A H6A 105.6
N1A C6A H6B 111.8
C7A C6A H6B 111.8
C8B C6A H6B 111.8
O3A C7A O2A 131.4(9)
O3B C7A O2A 117.0(8)
O3A C7A C6A 109.6(10)
O3B C7A C6A 128.2(7)
O2A C7A C6A 113.4(6)
C10A C8A C9A 112.6(12)
C10A C8A C6A 114.8(12)
C9A C8A C6A 109.1(12)
C10A C8A H8A 106.6
C9A C8A H8A 106.6
C6A C8A H8A 106.6
C8A C9A H9A 109.5
C8A C9A H9B 109.5
H9A C9A H9B 109.5
C8A C9A H9C 109.5
H9A C9A H9C 109.5
H9B C9A H9C 109.5
C8A C10A H10A 109.5
C8A C10A H10B 109.5
H10A C10A H10B 109.5
C8A C10A H10C 109.5
H10A C10A H10C 109.5
H10B C10A H10C 109.5
C10B C8B C9B 111.2(12)
C10B C8B C6A 103.8(10)
C9B C8B C6A 115.4(10)
C10B C8B H8B 108.7
C9B C8B H8B 108.7
C6A C8B H8B 108.7
C8B C9B H9D 109.5
C8B C9B H9E 109.5
H9D C9B H9E 109.5
C8B C9B H9F 109.5
H9D C9B H9F 109.5
H9E C9B H9F 109.5
C8B C10B H10D 109.5
C8B C10B H10E 109.5
H10D C10B H10E 109.5
C8B C10B H10F 109.5
H10D C10B H10F 109.5
H10E C10B H10F 109.5
Si1A C11A H11A 109.5
Si1A C11A H11B 109.5
H11A C11A H11B 109.5
Si1A C11A H11C 109.5
H11A C11A H11C 109.5
H11B C11A H11C 109.5
Si1A C12A H12A 109.5
Si1A C12A H12B 109.5
H12A C12A H12B 109.5
Si1A C12A H12C 109.5
H12A C12A H12C 109.5
H12B C12A H12C 109.5
O2B Si1B O1B 173.2(2)
O2B Si1B C11B 93.7(2)
O1B Si1B C11B 89.2(2)
O2B Si1B N1B 83.91(19)
O1B Si1B N1B 89.4(2)
C11B Si1B N1B 120.1(3)
O2B Si1B C12B 91.1(3)
O1B Si1B C12B 92.6(3)
C11B Si1B C12B 121.1(3)
N1B Si1B C12B 118.8(3)
C2B O1B Si1B 123.2(4)
C7B O2B Si1B 118.8(3)
C4B N1B C6B 120.5(5)
C4B N1B Si1B 124.7(4)
C6B N1B Si1B 112.9(3)
C2B C1B H1D 109.5
C2B C1B H1E 109.5
H1D C1B H1E 109.5
C2B C1B H1F 109.5
H1D C1B H1F 109.5
H1E C1B H1F 109.5
O1B C2B C3 120.9(5)
O1B C2B C1B 114.6(6)
C3 C2B C1B 124.4(5)
C2B C3 C4B 125.0(5)
C2B C3 H3B 117.5
C4B C3 H3B 117.5
N1B C4B C3 119.5(5)
N1B C4B C5B 122.3(5)
C3 C4B C5B 118.2(5)
C4B C5B H5D 109.5
C4B C5B H5E 109.5
H5D C5B H5E 109.5
C4B C5B H5F 109.5
H5D C5B H5F 109.5
H5E C5B H5F 109.5
N1B C6B C7B 104.6(4)
N1B C6B C8C 110.9(4)
C7B C6B C8C 112.2(3)
N1B C6B H6C 109.7
C7B C6B H6C 109.7
C8C C6B H6C 109.7
O3C C7B O2B 125.6(4)
O3C C7B C6B 123.0(4)
O2B C7B C6B 111.3(4)
C10C C8C C9C 110.0(4)
C10C C8C C6B 110.1(4)
C9C C8C C6B 113.5(4)
C10C C8C H8C 107.6
C9C C8C H8C 107.6
C6B C8C H8C 107.6
C8C C9C H9G 109.5
C8C C9C H9H 109.5
H9G C9C H9H 109.5
C8C C9C H9I 109.5
H9G C9C H9I 109.5
H9H C9C H9I 109.5
C8C C10C H10G 109.5
C8C C10C H10H 109.5
H10G C10C H10H 109.5
C8C C10C H10I 109.5
H10G C10C H10I 109.5
H10H C10C H10I 109.5
Si1B C11B H11D 109.5
Si1B C11B H11E 109.5
H11D C11B H11E 109.5
Si1B C11B H11F 109.5
H11D C11B H11F 109.5
H11E C11B H11F 109.5
Si1B C12B H12D 109.5
Si1B C12B H12E 109.5
H12D C12B H12E 109.5
Si1B C12B H12F 109.5
H12D C12B H12F 109.5
H12E C12B H12F 109.5
O2C Si1C O1C 173.9(2)
O2C Si1C N1C 83.7(2)
O1C Si1C N1C 90.2(2)
O2C Si1C C12C 91.2(4)
O1C Si1C C12C 92.0(4)
N1C Si1C C12C 117.8(3)
O2C Si1C C11C 93.0(3)
O1C Si1C C11C 89.8(3)
N1C Si1C C11C 121.9(3)
C12C Si1C C11C 120.3(4)
C2C O1C Si1C 126.0(5)
C7C O2C Si1C 119.1(5)
C4C N1C C6C 121.1(6)
C4C N1C Si1C 123.9(4)
C6C N1C Si1C 113.7(4)
C2C C1C H25G 109.5
C2C C1C H25H 109.5
H25G C1C H25H 109.5
C2C C1C H25I 109.5
H25G C1C H25I 109.5
H25H C1C H25I 109.5
O1C C2C C3C 122.1(6)
O1C C2C C1C 116.6(6)
C3C C2C C1C 121.3(6)
C2C C3C C4C 120.2(6)
C2C C3C H3C 119.9
C4C C3C H3C 119.9
N1C C4C C3C 124.2(6)
N1C C4C C5C 120.8(6)
C3C C4C C5C 115.0(6)
C4C C5C H5G 109.5
C4C C5C H5H 109.5
H5G C5C H5H 109.5
C4C C5C H5I 109.5
H5G C5C H5I 109.5
H5H C5C H5I 109.5
N1C C6C C7C 104.7(5)
N1C C6C C8E 116.9(6)
C7C C6C C8E 94.5(7)
N1C C6C C8D 105.7(6)
C7C C6C C8D 129.3(8)
N1C C6C H6D 105.1
C7C C6C H6D 105.1
C8D C6C H6D 105.1
N1C C6C H6E 113.0
C7C C6C H6E 113.0
C8E C6C H6E 113.0
O3D C7C O2C 133.8(10)
O2C C7C O3E 115.5(8)
O3D C7C C6C 107.0(10)
O2C C7C C6C 113.4(6)
O3E C7C C6C 129.4(7)
C9D C8D C10D 114.1(12)
C9D C8D C6C 111.4(12)
C10D C8D C6C 107.5(11)
C9D C8D H8D 107.9
C10D C8D H8D 107.9
C6C C8D H8D 107.9
C8D C9D H9J 109.5
C8D C9D H9K 109.5
H9J C9D H9K 109.5
C8D C9D H9L 109.5
H9J C9D H9L 109.5
H9K C9D H9L 109.5
C8D C10D H10J 109.5
C8D C10D H10K 109.5
H10J C10D H10K 109.5
C8D C10D H10L 109.5
H10J C10D H10L 109.5
H10K C10D H10L 109.5
C9E C8E C10E 112.3(12)
C9E C8E C6C 103.8(10)
C10E C8E C6C 114.5(10)
C9E C8E H8E 108.7
C10E C8E H8E 108.7
C6C C8E H8E 108.7
C8E C9E H9M 109.5
C8E C9E H9N 109.5
H9M C9E H9N 109.5
C8E C9E H9O 109.5
H9M C9E H9O 109.5
H9N C9E H9O 109.5
C8E C10E H10M 109.5
C8E C10E H10N 109.5
H10M C10E H10N 109.5
C8E C10E H10O 109.5
H10M C10E H10O 109.5
H10N C10E H10O 109.5
Si1C C11C H11G 109.5
Si1C C11C H11H 109.5
H11G C11C H11H 109.5
Si1C C11C H11I 109.5
H11G C11C H11I 109.5
H11H C11C H11I 109.5
Si1C C12C H12G 109.5
Si1C C12C H12H 109.5
H12G C12C H12H 109.5
Si1C C12C H12I 109.5
H12G C12C H12I 109.5
H12H C12C H12I 109.5
O2D Si1D O1D 172.5(2)
O2D Si1D N1D 84.01(19)
O1D Si1D N1D 89.3(2)
O2D Si1D C12D 93.1(3)
O1D Si1D C12D 92.9(3)
N1D Si1D C12D 116.2(3)
O2D Si1D C11D 92.8(2)
O1D Si1D C11D 88.3(3)
N1D Si1D C11D 124.9(3)
C12D Si1D C11D 118.9(4)
C2D O1D Si1D 126.1(5)
C7D O2D Si1D 120.1(3)
C4D N1D C6D 118.7(5)
C4D N1D Si1D 125.4(4)
C6D N1D Si1D 114.3(3)
C2D C1D H1J 109.5
C2D C1D H1K 109.5
H1J C1D H1K 109.5
C2D C1D H1L 109.5
H1J C1D H1L 109.5
H1K C1D H1L 109.5
O1D C2D C3D 122.2(5)
O1D C2D C1D 114.8(6)
C3D C2D C1D 122.8(6)
C2D C3D C4D 123.7(5)
C2D C3D H3D 118.1
C4D C3D H3D 118.1
N1D C4D C3D 120.6(6)
N1D C4D C5D 120.7(5)
C3D C4D C5D 118.6(5)
C4D C5D H5J 109.5
C4D C5D H5K 109.5
H5J C5D H5K 109.5
C4D C5D H5L 109.5
H5J C5D H5L 109.5
H5K C5D H5L 109.5
N1D C6D C7D 106.6(4)
N1D C6D C8F 112.7(4)
C7D C6D C8F 110.7(4)
N1D C6D H6F 108.9
C7D C6D H6F 108.9
C8F C6D H6F 108.9
O3F C7D O2D 124.1(5)
O3F C7D C6D 123.2(5)
O2D C7D C6D 112.6(4)
C9F C8F C6D 112.2(4)
C9F C8F C10F 110.9(4)
C6D C8F C10F 112.7(4)
C9F C8F H8F 106.9
C6D C8F H8F 106.9
C10F C8F H8F 106.9
C8F C9F H9P 109.5
C8F C9F H9Q 109.5
H9P C9F H9Q 109.5
C8F C9F H9R 109.5
H9P C9F H9R 109.5
H9Q C9F H9R 109.5
C8F C10F H10P 109.5
C8F C10F H10Q 109.5
H10P C10F H10Q 109.5
C8F C10F H10R 109.5
H10P C10F H10R 109.5
H10Q C10F H10R 109.5
Si1D C11D H11J 109.5
Si1D C11D H11K 109.5
H11J C11D H11K 109.5
Si1D C11D H11L 109.5
H11J C11D H11L 109.5
H11K C11D H11L 109.5
Si1D C12D H12J 109.5
Si1D C12D H12K 109.5
H12J C12D H12K 109.5
Si1D C12D H12L 109.5
H12J C12D H12L 109.5
H12K C12D H12L 109.5

loop_
_geom_bond_atom_site_label_1
_geom_bond_atom_site_label_2
_geom_bond_distance
Si1A O1A 1.818(5)
Si1A O2A 1.827(5)
Si1A N1A 1.842(6)
Si1A C12A 1.868(7)
Si1A C11A 1.879(7)
O1A C2A 1.297(8)
O2A C7A 1.305(8)
O3A C7A 1.257(13)
O3B C7A 1.302(13)
N1A C4A 1.310(8)
N1A C6A 1.484(8)
C1A C2A 1.474(9)
C1A H1A 0.9800
C1A H1B 0.9800
C1A H1C 0.9800
C2A C3A 1.395(10)
C3A C4A 1.405(9)
C3A H3A 0.9500
C4A C5A 1.540(9)
C5A H5A 0.9800
C5A H5B 0.9800
C5A H5C 0.9800
C6A C7A 1.492(10)
C6A C8B 1.547(12)
C6A C8A 1.634(16)
C6A H6A 1.0000
C6A H6B 1.0000
C8A C10A 1.479(15)
C8A C9A 1.505(15)
C8A H8A 1.0000
C9A H9A 0.9800
C9A H9B 0.9800
C9A H9C 0.9800
C10A H10A 0.9800
C10A H10B 0.9800
C10A H10C 0.9800
C8B C10B 1.468(16)
C8B C9B 1.506(15)
C8B H8B 1.0000
C9B H9D 0.9800
C9B H9E 0.9800
C9B H9F 0.9800
C10B H10D 0.9800
C10B H10E 0.9800
C10B H10F 0.9800
C11A H11A 0.9800
C11A H11B 0.9800
C11A H11C 0.9800
C12A H12A 0.9800
C12A H12B 0.9800
C12A H12C 0.9800
Si1B O2B 1.830(4)
Si1B O1B 1.835(4)
Si1B C11B 1.848(7)
Si1B N1B 1.849(5)
Si1B C12B 1.873(7)
O1B C2B 1.319(8)
O2B C7B 1.318(6)
O3C C7B 1.198(5)
N1B C4B 1.356(6)
N1B C6B 1.479(6)
C1B C2B 1.489(8)
C1B H1D 0.9800
C1B H1E 0.9800
C1B H1F 0.9800
C2B C3 1.359(9)
C3 C4B 1.403(7)
C3 H3B 0.9500
C4B C5B 1.474(7)
C5B H5D 0.9800
C5B H5E 0.9800
C5B H5F 0.9800
C6B C7B 1.518(6)
C6B C8C 1.547(6)
C6B H6C 1.0000
C8C C10C 1.512(6)
C8C C9C 1.543(6)
C8C H8C 1.0000
C9C H9G 0.9800
C9C H9H 0.9800
C9C H9I 0.9800
C10C H10G 0.9800
C10C H10H 0.9800
C10C H10I 0.9800
C11B H11D 0.9800
C11B H11E 0.9800
C11B H11F 0.9800
C12B H12D 0.9800
C12B H12E 0.9800
C12B H12F 0.9800
Si1C O2C 1.813(5)
Si1C O1C 1.815(5)
Si1C N1C 1.847(6)
Si1C C12C 1.862(8)
Si1C C11C 1.878(7)
O1C C2C 1.291(9)
O2C C7C 1.301(9)
O3D C7C 1.230(13)
O3E C7C 1.306(11)
N1C C4C 1.307(8)
N1C C6C 1.478(8)
C1C C2C 1.474(9)
C1C H25G 0.9800
C1C H25H 0.9800
C1C H25I 0.9800
C2C C3C 1.396(10)
C3C C4C 1.405(8)
C3C H3C 0.9500
C4C C5C 1.537(8)
C5C H5G 0.9800
C5C H5H 0.9800
C5C H5I 0.9800
C6C C7C 1.502(10)
C6C C8E 1.562(13)
C6C C8D 1.660(15)
C6C H6D 1.0000
C6C H6E 1.0000
C8D C9D 1.446(17)
C8D C10D 1.511(15)
C8D H8D 1.0000
C9D H9J 0.9800
C9D H9K 0.9800
C9D H9L 0.9800
C10D H10J 0.9800
C10D H10K 0.9800
C10D H10L 0.9800
C8E C9E 1.456(17)
C8E C10E 1.501(15)
C8E H8E 1.0000
C9E H9M 0.9800
C9E H9N 0.9800
C9E H9O 0.9800
C10E H10M 0.9800
C10E H10N 0.9800
C10E H10O 0.9800
C11C H11G 0.9800
C11C H11H 0.9800
C11C H11I 0.9800
C12C H12G 0.9800
C12C H12H 0.9800
C12C H12I 0.9800
Si1D O2D 1.838(4)
Si1D O1D 1.838(5)
Si1D N1D 1.849(5)
Si1D C12D 1.857(8)
Si1D C11D 1.863(7)
O1D C2D 1.311(8)
O2D C7D 1.283(7)
O3F C7D 1.212(6)
N1D C4D 1.358(6)
N1D C6D 1.476(6)
C1D C2D 1.511(8)
C1D H1J 0.9800
C1D H1K 0.9800
C1D H1L 0.9800
C2D C3D 1.342(9)
C3D C4D 1.416(8)
C3D H3D 0.9500
C4D C5D 1.472(8)
C5D H5J 0.9800
C5D H5K 0.9800
C5D H5L 0.9800
C6D C7D 1.532(6)
C6D C8F 1.533(6)
C6D H6F 1.0000
C8F C9F 1.530(6)
C8F C10F 1.537(5)
C8F H8F 1.0000
C9F H9P 0.9800
C9F H9Q 0.9800
C9F H9R 0.9800
C10F H10P 0.9800
C10F H10Q 0.9800
C10F H10R 0.9800
C11D H11J 0.9800
C11D H11K 0.9800
C11D H11L 0.9800
C12D H12J 0.9800
C12D H12K 0.9800
C12D H12L 0.9800

loop_
_geom_hbond_atom_site_label_D
_geom_hbond_atom_site_label_H
_geom_hbond_atom_site_label_A
_geom_hbond_site_symmetry_A
_geom_hbond_distance_DH
_geom_hbond_distance_HA
_geom_hbond_distance_DA
_geom_hbond_angle_DHA
C5A H5B O3A 1_565 0.98 2.39 3.326(15) 160.8
C5A H5B O3B 1_565 0.98 2.33 3.297(12) 169.9
C1B H1E O2B 1_545 0.98 2.64 3.591(8) 163.5
C3 H3B O3C 1_545 0.95 2.61 3.469(6) 149.8
C5B H5E O3C 1_545 0.98 2.52 3.462(6) 162.2
C3C H3C O3E 1_565 0.95 2.59 3.410(12) 144.6
C5C H5H O3D 1_565 0.98 2.40 3.360(15) 165.7
C5C H5H O3E 1_565 0.98 2.34 3.301(11) 165.0
C5D H5K O3F 1_545 0.98 2.41 3.200(6) 136.9

loop_
_geom_torsion_atom_site_label_1
_geom_torsion_atom_site_label_2
_geom_torsion_atom_site_label_3
_geom_torsion_atom_site_label_4
_geom_torsion
N1A Si1A O1A C2A 37.7(6)
C12A Si1A O1A C2A -79.5(6)
C11A Si1A O1A C2A 160.6(6)
N1A Si1A O2A C7A 5.2(6)
C12A Si1A O2A C7A 122.3(6)
C11A Si1A O2A C7A -117.6(6)
O1A Si1A N1A C4A -31.3(5)
O2A Si1A N1A C4A 149.5(5)
C12A Si1A N1A C4A 61.3(6)
C11A Si1A N1A C4A -121.2(5)
O1A Si1A N1A C6A 161.5(4)
O2A Si1A N1A C6A -17.7(4)
C12A Si1A N1A C6A -105.9(5)
C11A Si1A N1A C6A 71.6(5)
Si1A O1A C2A C3A -24.4(9)
Si1A O1A C2A C1A 155.1(5)
O1A C2A C3A C4A -6.8(10)
C1A C2A C3A C4A 173.8(6)
C6A N1A C4A C3A 179.7(6)
Si1A N1A C4A C3A 13.5(9)
C6A N1A C4A C5A 2.0(8)
Si1A N1A C4A C5A -164.2(5)
C2A C3A C4A N1A 11.9(10)
C2A C3A C4A C5A -170.2(6)
C4A N1A C6A C7A -142.6(6)
Si1A N1A C6A C7A 25.0(6)
C4A N1A C6A C8B 110.8(8)
Si1A N1A C6A C8B -81.6(8)
C4A N1A C6A C8A 80.5(9)
Si1A N1A C6A C8A -111.9(7)
Si1A O2A C7A O3A 159.1(15)
Si1A O2A C7A O3B -158.8(7)
Si1A O2A C7A C6A 8.7(8)
N1A C6A C7A O3A -177.8(11)
C8B C6A C7A O3A -56.4(12)
C8A C6A C7A O3A -53.5(14)
N1A C6A C7A O3B 144.8(9)
C8B C6A C7A O3B -93.7(11)
C8A C6A C7A O3B -90.9(12)
N1A C6A C7A O2A -21.0(8)
C8B C6A C7A O2A 100.4(8)
C8A C6A C7A O2A 103.3(9)
N1A C6A C8A C10A 66.2(14)
C7A C6A C8A C10A -57.9(15)
C8B C6A C8A C10A -52.3(15)
N1A C6A C8A C9A -166.3(11)
C7A C6A C8A C9A 69.5(14)
C8B C6A C8A C9A 75.1(16)
N1A C6A C8B C10B -64.4(12)
C7A C6A C8B C10B -175.8(10)
C8A C6A C8B C10B 8.6(12)
N1A C6A C8B C9B 173.7(10)
C7A C6A C8B C9B 62.2(12)
C8A C6A C8B C9B -113.3(18)
C11B Si1B O1B C2B 164.7(5)
N1B Si1B O1B C2B 44.6(5)
C12B Si1B O1B C2B -74.2(5)
C11B Si1B O2B C7B -116.5(4)
N1B Si1B O2B C7B 3.4(3)
C12B Si1B O2B C7B 122.3(4)
O2B Si1B N1B C4B 144.3(4)
O1B Si1B N1B C4B -36.2(4)
C11B Si1B N1B C4B -124.9(4)
C12B Si1B N1B C4B 56.5(5)
O2B Si1B N1B C6B -20.4(3)
O1B Si1B N1B C6B 159.2(4)
C11B Si1B N1B C6B 70.4(4)
C12B Si1B N1B C6B -108.2(4)
Si1B O1B C2B C3 -32.8(8)
Si1B O1B C2B C1B 150.9(5)
O1B C2B C3 C4B -2.4(10)
C1B C2B C3 C4B 173.5(6)
C6B N1B C4B C3 179.7(5)
Si1B N1B C4B C3 16.2(7)
C6B N1B C4B C5B -1.2(7)
Si1B N1B C4B C5B -164.8(4)
C2B C3 C4B N1B 10.8(9)
C2B C3 C4B C5B -168.3(6)
C4B N1B C6B C7B -134.9(4)
Si1B N1B C6B C7B 30.5(4)
C4B N1B C6B C8C 103.9(5)
Si1B N1B C6B C8C -90.7(4)
Si1B O2B C7B O3C -168.1(4)
Si1B O2B C7B C6B 13.8(5)
N1B C6B C7B O3C 154.4(4)
C8C C6B C7B O3C -85.2(5)
N1B C6B C7B O2B -27.4(5)
C8C C6B C7B O2B 93.0(4)
N1B C6B C8C C10C 175.3(4)
C7B C6B C8C C10C 58.7(5)
N1B C6B C8C C9C -60.9(5)
C7B C6B C8C C9C -177.5(4)
N1C Si1C O1C C2C 39.0(6)
C12C Si1C O1C C2C -78.8(6)
C11C Si1C O1C C2C 160.8(6)
N1C Si1C O2C C7C 7.5(6)
C12C Si1C O2C C7C 125.3(6)
C11C Si1C O2C C7C -114.2(6)
O2C Si1C N1C C4C 148.3(5)
O1C Si1C N1C C4C -32.2(5)
C12C Si1C N1C C4C 60.2(6)
C11C Si1C N1C C4C -122.0(5)
O2C Si1C N1C C6C -18.9(4)
O1C Si1C N1C C6C 160.6(4)
C12C Si1C N1C C6C -107.0(5)
C11C Si1C N1C C6C 70.7(5)
Si1C O1C C2C C3C -25.3(10)
Si1C O1C C2C C1C 154.3(6)
O1C C2C C3C C4C -7.3(11)
C1C C2C C3C C4C 173.1(7)
C6C N1C C4C C3C 179.6(6)
Si1C N1C C4C C3C 13.3(8)
C6C N1C C4C C5C 1.4(8)
Si1C N1C C4C C5C -164.9(5)
C2C C3C C4C N1C 13.0(10)
C2C C3C C4C C5C -168.7(6)
C4C N1C C6C C7C -142.8(6)
Si1C N1C C6C C7C 24.8(6)
C4C N1C C6C C8E 114.2(8)
Si1C N1C C6C C8E -78.2(8)
C4C N1C C6C C8D 78.3(8)
Si1C N1C C6C C8D -114.1(7)
Si1C O2C C7C O3D 154.7(15)
Si1C O2C C7C O3E -161.1(7)
Si1C O2C C7C C6C 5.7(9)
N1C C6C C7C O3D -176.2(10)
C8E C6C C7C O3D -56.8(11)
C8D C6C C7C O3D -51.1(13)
N1C C6C C7C O2C -19.0(8)
C8E C6C C7C O2C 100.4(8)
C8D C6C C7C O2C 106.0(9)
N1C C6C C7C O3E 145.5(9)
C8E C6C C7C O3E -95.2(11)
C8D C6C C7C O3E -89.5(12)
N1C C6C C8D C9D 67.9(14)
C7C C6C C8D C9D -56.7(15)
C8E C6C C8D C9D -46.9(13)
N1C C6C C8D C10D -166.4(11)
C7C C6C C8D C10D 68.9(14)
C8E C6C C8D C10D 78.8(14)
N1C C6C C8E C9E -66.1(12)
C7C C6C C8E C9E -175.0(10)
C8D C6C C8E C9E 12.6(10)
N1C C6C C8E C10E 171.2(11)
C7C C6C C8E C10E 62.3(12)
C8D C6C C8E C10E -110.1(16)
N1D Si1D O1D C2D 38.2(5)
C12D Si1D O1D C2D -78.0(6)
C11D Si1D O1D C2D 163.2(5)
N1D Si1D O2D C7D 9.5(5)
C12D Si1D O2D C7D 125.5(5)
C11D Si1D O2D C7D -115.3(5)
O2D Si1D N1D C4D 150.9(5)
O1D Si1D N1D C4D -32.4(5)
C12D Si1D N1D C4D 60.4(6)
C11D Si1D N1D C4D -119.9(5)
O2D Si1D N1D C6D -14.1(4)
O1D Si1D N1D C6D 162.6(4)
C12D Si1D N1D C6D -104.6(4)
C11D Si1D N1D C6D 75.1(4)
Si1D O1D C2D C3D -27.5(9)
Si1D O1D C2D C1D 158.1(5)
O1D C2D C3D C4D -2.0(10)
C1D C2D C3D C4D 171.9(6)
C6D N1D C4D C3D -178.5(5)
Si1D N1D C4D C3D 17.1(7)
C6D N1D C4D C5D -0.7(7)
Si1D N1D C4D C5D -165.1(4)
C2D C3D C4D N1D 6.9(9)
C2D C3D C4D C5D -171.0(6)
C4D N1D C6D C7D -150.4(5)
Si1D N1D C6D C7D 15.7(5)
C4D N1D C6D C8F 87.9(5)
Si1D N1D C6D C8F -106.0(4)
Si1D O2D C7D O3F -178.8(5)
Si1D O2D C7D C6D -2.2(6)
N1D C6D C7D O3F 168.0(5)
C8F C6D C7D O3F -69.1(7)
N1D C6D C7D O2D -8.6(6)
C8F C6D C7D O2D 114.3(5)
N1D C6D C8F C9F -171.5(4)
C7D C6D C8F C9F 69.2(5)
N1D C6D C8F C10F 62.4(5)
C7D C6D C8F C10F -56.9(5)

_cod_database_fobs_code 2019968
